data_4071713
loop_
_publ_author_name
'Vicente, Jos\'e'
'Arcas, Aurelia'
'Fern\'andez-Hern\'andez, Jes\'us M.'
'Bautista, Delia'

_publ_section_title
;
 New Acetonyl Palladium(II) Complexes
;
_journal_issue 15
_journal_name_full Organometallics
_journal_page_first 3978
_journal_paper_doi 10.1021/om8003288
_journal_volume 27
_journal_year 2008
_chemical_formula_sum 'C22 H28 F3 N3 O5 Pd S'
_chemical_formula_weight 609.93
_chemical_name_systematic
; 
 ? 
;
_space_group_IT_number 14
_symmetry_cell_setting monoclinic
_symmetry_space_group_name_Hall '-P 2ybc'
_symmetry_space_group_name_H-M 'P 1 21/c 1'
_atom_sites_solution_hydrogens geom
_atom_sites_solution_primary Patterson
_atom_sites_solution_secondary difmap
_audit_creation_method SHELXL-97
_cell_angle_alpha 90.00
_cell_angle_beta 112.467(4)
_cell_angle_gamma 90.00
_cell_formula_units_Z 4
_cell_length_a 14.0831(12)
_cell_length_b 11.5607(11)
_cell_length_c 16.9448(14)
_cell_measurement_reflns_used 6818
_cell_measurement_temperature 133(2)
_cell_measurement_theta_max 30.5
_cell_measurement_theta_min 2.4
_cell_volume 2549.4(4)
_computing_cell_refinement 'Bruker Saint'
_computing_data_collection 'Bruker Smart'
_computing_data_reduction 'Bruker Saint'
_computing_molecular_graphics 'Siemens XP'
_computing_publication_material SHELXL-97
_computing_structure_refinement 'SHELXL-97 (Sheldrick, 1997)'
_computing_structure_solution 'SHELXS-97 (Sheldrick, 1990)'
_diffrn_ambient_temperature 133(2)
_diffrn_detector_area_resol_mean 8.192
_diffrn_measured_fraction_theta_full 1.000
_diffrn_measured_fraction_theta_max 1.000
_diffrn_measurement_device_type 'Bruker smart 1000 CCD'
_diffrn_measurement_method '\w- & \f-scan'
_diffrn_radiation_monochromator graphite
_diffrn_radiation_source 'fine-focus sealed tube'
_diffrn_radiation_type MoK\a
_diffrn_radiation_wavelength 0.71073
_diffrn_reflns_av_R_equivalents 0.0289
_diffrn_reflns_av_sigmaI/netI 0.0192
_diffrn_reflns_limit_h_max 19
_diffrn_reflns_limit_h_min -19
_diffrn_reflns_limit_k_max 16
_diffrn_reflns_limit_k_min -16
_diffrn_reflns_limit_l_max 23
_diffrn_reflns_limit_l_min -23
_diffrn_reflns_number 39875
_diffrn_reflns_theta_full 30.00
_diffrn_reflns_theta_max 30.03
_diffrn_reflns_theta_min 1.56
_exptl_absorpt_coefficient_mu 0.869
_exptl_absorpt_correction_T_max 0.862
_exptl_absorpt_correction_T_min 0.700
_exptl_absorpt_correction_type multi-scan
_exptl_absorpt_process_details SADABS
_exptl_crystal_colour colourless
_exptl_crystal_density_diffrn 1.589
_exptl_crystal_density_method 'not measured'
_exptl_crystal_description block
_exptl_crystal_F_000 1240
_exptl_crystal_size_max 0.40
_exptl_crystal_size_mid 0.20
_exptl_crystal_size_min 0.20
_refine_diff_density_max 1.110
_refine_diff_density_min -0.611
_refine_diff_density_rms 0.083
_refine_ls_extinction_method none
_refine_ls_goodness_of_fit_ref 1.049
_refine_ls_hydrogen_treatment 'water H free with DFIX, methyls rigid, others riding'
_refine_ls_matrix_type full
_refine_ls_number_parameters 386
_refine_ls_number_reflns 7461
_refine_ls_number_restraints 560
_refine_ls_restrained_S_all 1.107
_refine_ls_R_factor_all 0.0401
_refine_ls_R_factor_gt 0.0320
_refine_ls_shift/su_max 0.001
_refine_ls_shift/su_mean 0.000
_refine_ls_structure_factor_coef Fsqd
_refine_ls_weighting_details 'calc w=1/[\s^2^(Fo^2^)+(0.0489P)^2^+1.8223P] where P=(Fo^2^+2Fc^2^)/3'
_refine_ls_weighting_scheme calc
_refine_ls_wR_factor_gt 0.0857
_refine_ls_wR_factor_ref 0.0910
_reflns_number_gt 6334
_reflns_number_total 7461
_reflns_threshold_expression >2sigma(I)
_cod_data_source_file om8003288-file003.cif
_cod_data_source_block malos
_cod_original_sg_symbol_H-M 'P 21/c'
_cod_database_code 4071713

loop_
_symmetry_equiv_pos_as_xyz
'x, y, z'
'-x, y+1/2, -z+1/2'
'-x, -y, -z'
'x, -y-1/2, z-1/2'

loop_
_atom_site_label
_atom_site_type_symbol
_atom_site_fract_x
_atom_site_fract_y
_atom_site_fract_z
_atom_site_U_iso_or_equiv
_atom_site_adp_type
_atom_site_occupancy
_atom_site_symmetry_multiplicity
_atom_site_calc_flag
_atom_site_refinement_flags
_atom_site_disorder_assembly
_atom_site_disorder_group
Pd Pd 0.270874(12) 0.265638(14) 0.434298(9) 0.02585(6) Uani 1 1 d . . .
C1 C 0.40378(18) 0.2888(2) 0.54020(14) 0.0343(5) Uani 1 1 d U . .
H1A H 0.4376 0.3619 0.5351 0.041 Uiso 1 1 calc R . .
H1B H 0.3879 0.2930 0.5922 0.041 Uiso 1 1 calc R . .
O1 O 0.47896(16) 0.10773(19) 0.59330(13) 0.0508(5) Uani 1 1 d U . .
C2 C 0.47186(17) 0.1907(2) 0.54603(14) 0.0349(5) Uani 1 1 d U . .
C3 C 0.5341(2) 0.1910(3) 0.49048(17) 0.0466(6) Uani 1 1 d U . .
H3A H 0.6036 0.1625 0.5235 0.056 Uiso 1 1 calc R . .
H3B H 0.5381 0.2700 0.4710 0.056 Uiso 1 1 calc R . .
H3C H 0.5011 0.1408 0.4409 0.056 Uiso 1 1 calc R . .
N11 N 0.12695(15) 0.25642(15) 0.33030(12) 0.0278(4) Uani 1 1 d U . .
C12 C 0.05483(19) 0.3338(2) 0.32828(15) 0.0370(5) Uani 1 1 d U . .
H12 H 0.0713 0.3894 0.3729 0.044 Uiso 1 1 calc R . .
C13 C -0.04206(18) 0.3363(2) 0.26434(15) 0.0366(5) Uani 1 1 d U . .
H13 H -0.0906 0.3927 0.2654 0.044 Uiso 1 1 calc R . .
C14 C -0.06828(18) 0.25591(18) 0.19833(14) 0.0291(4) Uani 1 1 d U . .
C15 C 0.00629(18) 0.17520(19) 0.20103(14) 0.0311(4) Uani 1 1 d U . .
H15 H -0.0083 0.1184 0.1575 0.037 Uiso 1 1 calc R . .
C16 C 0.10164(17) 0.17790(19) 0.26722(14) 0.0303(4) Uani 1 1 d U . .
H16 H 0.1514 0.1218 0.2681 0.036 Uiso 1 1 calc R . .
C17 C -0.1735(2) 0.2568(2) 0.12870(18) 0.0440(6) Uani 1 1 d U . .
H17A H -0.1788 0.3212 0.0896 0.066 Uiso 1 1 calc R . .
H17B H -0.2252 0.2662 0.1539 0.066 Uiso 1 1 calc R . .
H17C H -0.1853 0.1837 0.0971 0.066 Uiso 1 1 calc R . .
N21 N 0.32483(14) 0.37122(16) 0.36491(11) 0.0289(4) Uani 1 1 d U . .
C22 C 0.33198(18) 0.4860(2) 0.37938(15) 0.0329(4) Uani 1 1 d U . .
H22 H 0.3117 0.5167 0.4226 0.040 Uiso 1 1 calc R . .
C23 C 0.36782(18) 0.5605(2) 0.33343(15) 0.0344(5) Uani 1 1 d U . .
H23 H 0.3710 0.6411 0.3449 0.041 Uiso 1 1 calc R . .
C24 C 0.39935(18) 0.5187(2) 0.27049(14) 0.0330(5) Uani 1 1 d U . .
C25 C 0.38983(19) 0.3999(2) 0.25492(14) 0.0369(5) Uani 1 1 d U . .
H25 H 0.4089 0.3673 0.2116 0.044 Uiso 1 1 calc R . .
C26 C 0.35266(19) 0.3298(2) 0.30260(14) 0.0344(5) Uani 1 1 d U . .
H26 H 0.3465 0.2492 0.2910 0.041 Uiso 1 1 calc R . .
C27 C 0.4437(2) 0.5973(3) 0.22248(16) 0.0450(6) Uani 1 1 d U . .
H27A H 0.4196 0.6765 0.2237 0.067 Uiso 1 1 calc R . .
H27B H 0.4216 0.5711 0.1631 0.067 Uiso 1 1 calc R . .
H27C H 0.5189 0.5953 0.2494 0.067 Uiso 1 1 calc R . .
N31 N 0.21621(14) 0.16137(16) 0.50345(11) 0.0279(3) Uani 1 1 d U . .
C32 C 0.1582(2) 0.2043(2) 0.54325(18) 0.0424(6) Uani 1 1 d U . .
H32 H 0.1462 0.2853 0.5415 0.051 Uiso 1 1 calc R . .
C33 C 0.1152(2) 0.1343(2) 0.58696(19) 0.0468(6) Uani 1 1 d U . .
H33 H 0.0745 0.1680 0.6145 0.056 Uiso 1 1 calc R . .
C34 C 0.13052(19) 0.0163(2) 0.59103(15) 0.0352(5) Uani 1 1 d U . .
C35 C 0.1909(2) -0.0268(2) 0.54982(17) 0.0395(5) Uani 1 1 d U . .
H35 H 0.2040 -0.1075 0.5509 0.047 Uiso 1 1 calc R . .
C36 C 0.23241(19) 0.0466(2) 0.50709(16) 0.0359(5) Uani 1 1 d U . .
H36 H 0.2737 0.0150 0.4794 0.043 Uiso 1 1 calc R . .
C37 C 0.0862(3) -0.0606(3) 0.64014(19) 0.0529(7) Uani 1 1 d U . .
H37A H 0.1242 -0.0492 0.7015 0.079 Uiso 1 1 calc R . .
H37B H 0.0917 -0.1416 0.6255 0.079 Uiso 1 1 calc R . .
H37C H 0.0137 -0.0409 0.6254 0.079 Uiso 1 1 calc R . .
O1W O 0.66980(19) -0.0200(2) 0.65839(17) 0.0643(6) Uani 1 1 d D . .
H01 H 0.610(2) 0.014(3) 0.642(2) 0.077 Uiso 1 1 d D . .
H02 H 0.687(3) 0.007(4) 0.7102(15) 0.077 Uiso 1 1 d D . .
S S 0.16062(10) 0.55928(10) 0.56755(8) 0.0365(3) Uani 0.671(3) 1 d PDU A 1
O2 O 0.1750(3) 0.4999(3) 0.4978(2) 0.0433(9) Uani 0.671(3) 1 d PDU A 1
O3 O 0.1035(6) 0.6682(6) 0.5405(5) 0.085(3) Uani 0.671(3) 1 d PDU A 1
O4 O 0.1378(6) 0.4836(4) 0.6237(4) 0.095(2) Uani 0.671(3) 1 d PDU A 1
C99 C 0.2800(4) 0.6189(5) 0.6245(3) 0.0382(10) Uani 0.671(3) 1 d PDU A 1
F1 F 0.3568(3) 0.5404(5) 0.6513(3) 0.1240(19) Uani 0.671(3) 1 d PDU A 1
F2 F 0.3112(2) 0.6937(4) 0.57728(18) 0.0649(9) Uani 0.671(3) 1 d PDU A 1
F3 F 0.2838(7) 0.6640(7) 0.6981(4) 0.127(3) Uani 0.671(3) 1 d PDU A 1
S' S 0.2715(4) 0.5851(4) 0.6304(3) 0.0488(14) Uiso 0.239(3) 1 d PDU B 2
O2' O 0.2995(11) 0.4699(9) 0.6620(8) 0.076(4) Uiso 0.239(3) 1 d PDU B 2
O3' O 0.3292(10) 0.6166(14) 0.5781(9) 0.082(4) Uiso 0.239(3) 1 d PDU B 2
O4' O 0.2739(12) 0.6844(11) 0.6913(10) 0.045(3) Uiso 0.239(3) 1 d PDU B 2
C99' C 0.1481(11) 0.5791(13) 0.5592(10) 0.077(7) Uiso 0.239(3) 1 d PDU B 2
F1' F 0.1337(6) 0.5181(8) 0.4860(5) 0.043(2) Uiso 0.239(3) 1 d PDU B 2
F2' F 0.0859(10) 0.6684(10) 0.5382(8) 0.036(2) Uiso 0.239(3) 1 d PDU B 2
F3' F 0.0870(7) 0.5163(9) 0.5901(7) 0.056(2) Uiso 0.239(3) 1 d PDU B 2
S" S 0.2533(5) 0.5298(6) 0.5848(4) 0.0365(15) Uiso 0.091(2) 1 d PDU C 3
O2" O 0.2803(16) 0.4424(16) 0.6549(12) 0.0365(15) Uiso 0.091(2) 1 d PDU C 3
O3" O 0.3384(13) 0.6138(16) 0.6093(15) 0.0365(15) Uiso 0.091(2) 1 d PDU C 3
O4" O 0.2070(18) 0.478(2) 0.5019(11) 0.0365(15) Uiso 0.091(2) 1 d PDU C 3
C99" C 0.1597(11) 0.6016(13) 0.6052(12) 0.0365(15) Uiso 0.091(2) 1 d PDU C 3
F1" F 0.0648(10) 0.5601(15) 0.5868(10) 0.0365(15) Uiso 0.091(2) 1 d PDU C 3
F2" F 0.1848(12) 0.6831(12) 0.6662(9) 0.0365(15) Uiso 0.091(2) 1 d PDU C 3
F3" F 0.1665(14) 0.4968(15) 0.6533(12) 0.0365(15) Uiso 0.091(2) 1 d PDU C 3

loop_
_atom_site_aniso_label
_atom_site_aniso_U_11
_atom_site_aniso_U_22
_atom_site_aniso_U_33
_atom_site_aniso_U_23
_atom_site_aniso_U_13
_atom_site_aniso_U_12
Pd 0.02588(9) 0.02778(9) 0.02531(9) -0.00072(5) 0.01139(6) -0.00286(6)
C1 0.0322(11) 0.0394(12) 0.0282(10) -0.0030(9) 0.0080(8) -0.0040(9)
O1 0.0529(11) 0.0525(12) 0.0544(11) 0.0152(9) 0.0287(9) 0.0139(9)
C2 0.0294(10) 0.0458(13) 0.0295(10) -0.0034(9) 0.0113(8) -0.0033(9)
C3 0.0336(12) 0.0719(19) 0.0374(12) -0.0011(12) 0.0171(10) -0.0003(12)
N11 0.0280(9) 0.0272(9) 0.0290(9) -0.0007(6) 0.0116(7) -0.0019(7)
C12 0.0375(12) 0.0333(11) 0.0367(11) -0.0101(9) 0.0102(9) 0.0020(9)
C13 0.0351(11) 0.0334(11) 0.0387(12) -0.0042(9) 0.0115(9) 0.0053(9)
C14 0.0312(10) 0.0293(10) 0.0265(9) 0.0038(7) 0.0107(8) -0.0035(8)
C15 0.0371(11) 0.0286(10) 0.0289(10) -0.0040(8) 0.0141(8) -0.0035(8)
C16 0.0330(10) 0.0282(10) 0.0332(10) -0.0022(8) 0.0163(9) 0.0005(8)
C17 0.0373(13) 0.0488(15) 0.0365(12) -0.0005(10) 0.0036(10) 0.0004(11)
N21 0.0291(8) 0.0310(9) 0.0282(8) -0.0021(7) 0.0126(7) -0.0045(7)
C22 0.0354(11) 0.0331(11) 0.0344(11) -0.0034(9) 0.0179(9) -0.0040(9)
C23 0.0365(11) 0.0315(11) 0.0362(11) -0.0018(9) 0.0148(9) -0.0061(9)
C24 0.0313(10) 0.0401(12) 0.0268(10) 0.0033(8) 0.0103(8) -0.0059(9)
C25 0.0441(13) 0.0416(13) 0.0293(10) -0.0024(9) 0.0191(10) -0.0047(10)
C26 0.0418(12) 0.0338(11) 0.0310(10) -0.0031(8) 0.0176(9) -0.0047(9)
C27 0.0543(16) 0.0471(14) 0.0382(12) 0.0060(11) 0.0231(12) -0.0106(12)
N31 0.0306(9) 0.0274(8) 0.0293(8) -0.0018(7) 0.0154(7) -0.0014(7)
C32 0.0592(16) 0.0302(11) 0.0543(15) -0.0025(10) 0.0401(13) 0.0023(11)
C33 0.0647(17) 0.0394(13) 0.0584(16) -0.0056(12) 0.0482(15) -0.0013(12)
C34 0.0420(12) 0.0371(12) 0.0314(10) -0.0015(9) 0.0194(9) -0.0074(10)
C35 0.0523(14) 0.0271(11) 0.0475(13) 0.0012(9) 0.0285(12) -0.0008(10)
C36 0.0433(13) 0.0302(11) 0.0440(12) 0.0006(9) 0.0277(11) 0.0028(9)
C37 0.072(2) 0.0516(16) 0.0493(15) 0.0013(12) 0.0390(15) -0.0164(14)
O1W 0.0556(13) 0.0709(16) 0.0704(15) -0.0123(13) 0.0285(12) 0.0148(12)
S 0.0532(6) 0.0259(4) 0.0447(5) -0.0080(4) 0.0347(5) -0.0083(4)
O2 0.057(3) 0.0417(19) 0.0433(16) -0.0176(14) 0.0324(18) -0.0078(18)
O3 0.075(4) 0.080(3) 0.099(4) -0.024(2) 0.032(3) 0.040(3)
O4 0.194(7) 0.042(2) 0.108(4) -0.015(2) 0.122(5) -0.032(3)
C99 0.045(2) 0.041(3) 0.0248(17) 0.0079(18) 0.0093(15) 0.008(2)
F1 0.080(3) 0.164(5) 0.099(3) 0.022(3) 0.002(2) 0.059(3)
F2 0.0569(17) 0.090(2) 0.0504(15) -0.0046(16) 0.0237(13) -0.0310(17)
F3 0.159(6) 0.157(6) 0.050(2) -0.054(3) 0.024(3) -0.025(4)

loop_
_atom_type_symbol
_atom_type_description
_atom_type_scat_dispersion_real
_atom_type_scat_dispersion_imag
_atom_type_scat_source
C C 0.0033 0.0016 'International Tables Vol C Tables 4.2.6.8 and 6.1.1.4'
H H 0.0000 0.0000 'International Tables Vol C Tables 4.2.6.8 and 6.1.1.4'
N N 0.0061 0.0033 'International Tables Vol C Tables 4.2.6.8 and 6.1.1.4'
O O 0.0106 0.0060 'International Tables Vol C Tables 4.2.6.8 and 6.1.1.4'
F F 0.0171 0.0103 'International Tables Vol C Tables 4.2.6.8 and 6.1.1.4'
S S 0.1246 0.1234 'International Tables Vol C Tables 4.2.6.8 and 6.1.1.4'
Pd Pd -0.9988 1.0072 'International Tables Vol C Tables 4.2.6.8 and 6.1.1.4'

loop_
_geom_angle_atom_site_label_1
_geom_angle_atom_site_label_2
_geom_angle_atom_site_label_3
_geom_angle
N31 Pd N21 179.53(7)
N31 Pd C1 89.60(9)
N21 Pd C1 90.56(9)
N31 Pd N11 89.83(7)
N21 Pd N11 89.96(7)
C1 Pd N11 173.81(8)
C2 C1 Pd 108.20(16)
O1 C2 C1 122.5(2)
O1 C2 C3 119.1(2)
C1 C2 C3 118.5(2)
C16 N11 C12 117.5(2)
C16 N11 Pd 125.05(15)
C12 N11 Pd 117.43(15)
N11 C12 C13 123.0(2)
C12 C13 C14 119.7(2)
C13 C14 C15 117.1(2)
C13 C14 C17 120.4(2)
C15 C14 C17 122.5(2)
C16 C15 C14 119.9(2)
N11 C16 C15 122.8(2)
C22 N21 C26 118.0(2)
C22 N21 Pd 120.34(15)
C26 N21 Pd 121.69(16)
N21 C22 C23 122.0(2)
C22 C23 C24 120.6(2)
C23 C24 C25 116.9(2)
C23 C24 C27 121.7(2)
C25 C24 C27 121.4(2)
C26 C25 C24 119.8(2)
N21 C26 C25 122.7(2)
C32 N31 C36 118.0(2)
C32 N31 Pd 120.70(16)
C36 N31 Pd 121.22(15)
N31 C32 C33 122.0(2)
C34 C33 C32 120.9(2)
C33 C34 C35 116.5(2)
C33 C34 C37 121.4(2)
C35 C34 C37 122.1(2)
C36 C35 C34 120.5(2)
N31 C36 C35 122.2(2)
O4 S O2 113.2(2)
O4 S O3 120.0(4)
O2 S O3 112.5(4)
O4 S C99 107.1(3)
O2 S C99 103.6(2)
O3 S C99 97.6(4)
F3 C99 F1 102.0(5)
F3 C99 F2 113.3(6)
F1 C99 F2 103.2(5)
F3 C99 S 111.1(5)
F1 C99 S 113.7(5)
F2 C99 S 112.9(3)
O2' S' O3' 108.7(9)
O2' S' O4' 120.8(9)
O3' S' O4' 110.3(9)
O2' S' C99' 106.8(8)
O3' S' C99' 103.7(8)
O4' S' C99' 105.1(8)
F2' C99' F3' 94.0(11)
F2' C99' F1' 107.8(12)
F3' C99' F1' 100.1(12)
F2' C99' S' 123.9(12)
F3' C99' S' 111.9(10)
F1' C99' S' 114.8(10)
O4" S" O3" 124.6(14)
O4" S" O2" 112.2(14)
O3" S" O2" 106.8(12)
O4" S" C99" 107.8(11)
O3" S" C99" 103.4(10)
O2" S" C99" 98.6(10)
O4" S" F3" 109.6(12)
O3" S" F3" 124.7(11)
O2" S" F3" 55.9(10)
C99" S" F3" 44.6(6)
S" O2" F3" 77.7(9)
F1" C99" F2" 112.1(14)
F1" C99" F3" 71.1(12)
F2" C99" F3" 102.3(15)
F1" C99" S" 124.0(12)
F2" C99" S" 120.1(12)
F3" C99" S" 79.4(11)
C99" F1" F3" 57.4(8)
C99" F3" F1" 51.5(7)
C99" F3" O2" 100.2(13)
F1" F3" O2" 138.6(14)
C99" F3" S" 56.0(9)
F1" F3" S" 94.8(10)
O2" F3" S" 46.3(7)

loop_
_geom_bond_atom_site_label_1
_geom_bond_atom_site_label_2
_geom_bond_distance
Pd N31 2.0269(18)
Pd N21 2.0328(18)
Pd C1 2.056(2)
Pd N11 2.1202(19)
C1 C2 1.464(4)
O1 C2 1.229(3)
C2 C3 1.512(3)
N11 C16 1.342(3)
N11 C12 1.344(3)
C12 C13 1.381(3)
C13 C14 1.392(3)
C14 C15 1.392(3)
C14 C17 1.501(3)
C15 C16 1.382(3)
N21 C22 1.347(3)
N21 C26 1.347(3)
C22 C23 1.379(3)
C23 C24 1.389(3)
C24 C25 1.396(3)
C24 C27 1.505(3)
C25 C26 1.380(3)
N31 C32 1.338(3)
N31 C36 1.343(3)
C32 C33 1.384(4)
C33 C34 1.379(4)
C34 C35 1.383(3)
C34 C37 1.506(3)
C35 C36 1.382(3)
S O4 1.417(4)
S O2 1.446(3)
S O3 1.471(6)
S C99 1.730(6)
C99 F3 1.335(6)
C99 F1 1.350(6)
C99 F2 1.360(6)
S' O2' 1.433(10)
S' O3' 1.458(11)
S' O4' 1.536(12)
S' C99' 1.697(14)
C99' F2' 1.312(13)
C99' F3' 1.373(14)
C99' F1' 1.374(13)
S" O4" 1.434(13)
S" O3" 1.473(12)
S" O2" 1.494(12)
S" C99" 1.702(14)
S" F3" 2.02(2)
O2" F3" 1.71(3)
C99" F1" 1.339(14)
C99" F2" 1.342(14)
C99" F3" 1.443(15)
F1" F3" 1.62(2)
